data_7009308
loop_
_publ_author_name
'Bhandari, Sonali'
'Mahon, Mary F.'
'Molloy, Kieran C.'
'Palmer, Julie S.'
'Sayers, Stephen F.'

_publ_section_title
;
 Thallium(I)- and organothallium(III)-substituted mono-, bis- and
 tris-tetrazoles: synthesis and supramolecular structures
;
_journal_issue 7
_journal_name_full 'Journal of the Chemical Society, Dalton Transactions'
_journal_page_first 1053
_journal_paper_doi 10.1039/a910235n
_journal_year 2000
_chemical_formula_sum 'C46 H46 Cl N8 O4 Tl3'
_chemical_formula_weight 1423.47
_chemical_name_systematic
; 
 ? 
;
_space_group_IT_number 11
_symmetry_cell_setting monoclinic
_symmetry_space_group_name_Hall '-P 2yb'
_symmetry_space_group_name_H-M 'P 1 21/m 1'
_atom_sites_solution_hydrogens geom
_atom_sites_solution_primary direct
_atom_sites_solution_secondary difmap
_audit_creation_method SHELXL
_cell_angle_alpha 90.00
_cell_angle_beta 105.21(2)
_cell_angle_gamma 90.00
_cell_formula_units_Z 2
_cell_length_a 11.041(2)
_cell_length_b 17.520(5)
_cell_length_c 12.406(2)
_cell_measurement_temperature 293(2)
_cell_volume 2315.7(9)
_computing_structure_refinement 'SHELXL-93 (Sheldrick, 1993)'
_computing_structure_solution 'SHELXS-86 (Sheldrick, 1990)'
_diffrn_ambient_temperature 293(2)
_diffrn_radiation_monochromator graphite
_diffrn_radiation_source 'fine-focus sealed tube'
_diffrn_radiation_wavelength 0.70930
_diffrn_reflns_av_R_equivalents 0.0000
_diffrn_reflns_av_sigmaI/netI 0.0688
_diffrn_reflns_limit_h_max 12
_diffrn_reflns_limit_h_min -12
_diffrn_reflns_limit_k_max 20
_diffrn_reflns_limit_k_min 0
_diffrn_reflns_limit_l_max 14
_diffrn_reflns_limit_l_min 0
_diffrn_reflns_number 3751
_diffrn_reflns_theta_max 23.93
_diffrn_reflns_theta_min 2.06
_exptl_absorpt_coefficient_mu 10.521
_exptl_absorpt_correction_T_max 0.182
_exptl_absorpt_correction_T_min 1.000
_exptl_absorpt_correction_type DIFABS
_exptl_crystal_density_diffrn 2.041
_exptl_crystal_F_000 1340
_exptl_crystal_size_max 0.32
_exptl_crystal_size_mid 0.32
_exptl_crystal_size_min 0.2
_refine_diff_density_max 2.455
_refine_diff_density_min -2.383
_refine_diff_density_rms 0.295
_refine_ls_extinction_coef 0.0004(3)
_refine_ls_extinction_expression Fc^*^=kFc[1+0.001xFc^2^\l^3^/sin(2\q)]^-1/4^
_refine_ls_extinction_method SHELXL
_refine_ls_goodness_of_fit_all 1.111
_refine_ls_goodness_of_fit_obs 1.126
_refine_ls_matrix_type full
_refine_ls_number_parameters 292
_refine_ls_number_reflns 3746
_refine_ls_number_restraints 0
_refine_ls_restrained_S_all 1.119
_refine_ls_restrained_S_obs 1.126
_refine_ls_R_factor_all 0.1001
_refine_ls_R_factor_obs 0.0563
_refine_ls_shift/esd_max 0.000
_refine_ls_shift/esd_mean 0.000
_refine_ls_structure_factor_coef Fsqd
_refine_ls_weighting_details 'w=1/[\s^2^(Fo^2^)+(0.1000P)^2^+0.0000P] where P=(Fo^2^+2Fc^2^)/3'
_refine_ls_weighting_scheme calc
_refine_ls_wR_factor_all 0.1590
_refine_ls_wR_factor_obs 0.1319
_reflns_number_observed 2626
_reflns_number_total 3751
_reflns_observed_criterion >2sigma(I)
_cod_data_source_file a910235n.txt
_cod_data_source_block 97kcm3
_cod_depositor_comments
;
The following automatic conversions were performed:
'_symmetry_cell_setting' value 'Monoclinic' changed to 'monoclinic'
according to '/home/saulius/struct/CIF-dictionaries/cif_core.dic'
dictionary named 'cif_core.dic' version 2.4.1 from 2010-06-29.

Automatic conversion script
Id: cif_fix_enum 1527 2010-12-29 10:47:43Z saulius 

The following automatic conversions were performed:

'_refine_ls_weighting_scheme' value 'calc
w=1/[\s^2^(Fo^2^)+(0.1000P)^2^+0.0000P] where P=(Fo^2^+2Fc^2^)/3' was
changed to 'calc'. New tag '_refine_ls_weighting_details' was
created. The value of the new tag was set to
'w=1/[\s^2^(Fo^2^)+(0.1000P)^2^+0.0000P] where P=(Fo^2^+2Fc^2^)/3'.

Automatic conversion script
Id: cif_fix_values 3143 2015-03-26 13:38:13Z robertas 
;
_cod_original_sg_symbol_H-M P21/m
_cod_database_code 7009308

loop_
_symmetry_equiv_pos_as_xyz
'x, y, z'
'-x, y+1/2, -z'
'-x, -y, -z'
'x, -y-1/2, z'

loop_
_atom_site_aniso_label
_atom_site_aniso_U_11
_atom_site_aniso_U_22
_atom_site_aniso_U_33
_atom_site_aniso_U_23
_atom_site_aniso_U_13
_atom_site_aniso_U_12
Tl1 0.0318(3) 0.0310(4) 0.0318(4) -0.0007(3) 0.0082(2) 0.0011(2)
Tl2 0.0329(4) 0.0352(5) 0.0329(5) 0.000 0.0102(3) 0.000
Cl1 0.077(4) 0.027(3) 0.061(5) 0.000 0.026(3) 0.000
O2 0.054(6) 0.043(7) 0.048(8) 0.002(6) 0.023(6) -0.002(5)
N1 0.037(6) 0.046(8) 0.019(7) -0.011(6) 0.000(5) 0.005(5)
N2 0.022(5) 0.047(8) 0.053(9) 0.001(7) 0.006(6) 0.008(5)
N3 0.043(7) 0.032(7) 0.056(10) -0.012(7) 0.016(7) -0.001(5)
N4 0.034(6) 0.035(7) 0.035(8) -0.007(6) 0.003(5) 0.004(5)
C1 0.022(6) 0.023(7) 0.034(9) 0.004(6) 0.004(6) -0.001(5)
C2 0.041(8) 0.035(9) 0.040(10) -0.013(8) 0.012(7) 0.004(6)
C3 0.029(8) 0.080(13) 0.048(12) -0.022(11) 0.005(8) -0.020(8)
C4 0.061(12) 0.089(16) 0.044(13) -0.026(13) 0.004(10) -0.009(11)
C5 0.101(16) 0.100(19) 0.013(10) -0.006(11) -0.005(10) 0.028(14)
C6 0.074(13) 0.067(14) 0.048(13) 0.001(11) 0.009(10) -0.006(10)
C7 0.041(8) 0.062(11) 0.019(8) 0.003(8) -0.007(6) -0.006(7)
C8 0.021(6) 0.044(9) 0.046(10) -0.003(8) 0.005(6) -0.010(6)
C9 0.048(9) 0.072(13) 0.034(10) -0.016(10) 0.009(8) 0.007(8)
C10 0.091(15) 0.053(12) 0.059(15) -0.011(12) 0.031(12) -0.020(11)
C11 0.102(16) 0.075(16) 0.044(13) -0.031(13) 0.032(12) -0.047(13)
C12 0.111(18) 0.070(16) 0.036(12) 0.027(12) -0.013(11) -0.026(13)
C13 0.064(11) 0.071(14) 0.039(11) 0.010(11) -0.007(9) -0.002(10)
C14 0.073(14) 0.006(9) 0.013(10) 0.000 0.016(10) 0.000
C15 0.045(13) 0.072(18) 0.012(11) 0.000 0.003(9) 0.000
C16 0.032(12) 0.107(24) 0.044(17) 0.000 0.011(11) 0.000
C17 0.083(20) 0.079(21) 0.016(13) 0.000 -0.014(12) 0.000
C18 0.053(14) 0.082(20) 0.026(14) 0.000 0.007(11) 0.000
C19 0.032(11) 0.036(12) 0.053(16) 0.000 0.020(10) 0.000
C20 0.030(10) 0.054(14) 0.026(12) 0.000 0.013(9) 0.000
C21 0.107(16) 0.027(10) 0.049(13) 0.013(9) 0.014(11) -0.003(9)
C22 0.077(15) 0.120(24) 0.050(16) 0.031(16) -0.011(12) 0.011(14)
C23 0.033(13) 0.192(46) 0.043(19) 0.000 0.000(12) 0.000
C24 0.027(7) 0.028(7) 0.023(8) 0.008(7) 0.002(6) -0.006(5)
C25 0.034(8) 0.045(9) 0.049(11) 0.007(9) 0.016(7) 0.008(7)
C26 0.038(8) 0.050(9) 0.032(9) 0.005(8) 0.001(7) 0.005(7)
C27 0.071(14) 0.049(13) 0.338(52) 0.116(22) 0.136(24) 0.046(11)

loop_
_atom_site_label
_atom_site_type_symbol
_atom_site_fract_x
_atom_site_fract_y
_atom_site_fract_z
_atom_site_U_iso_or_equiv
_atom_site_thermal_displace_type
_atom_site_occupancy
_atom_site_calc_flag
_atom_site_refinement_flags
_atom_site_disorder_group
Tl1 Tl 0.17510(5) 0.09168(3) 0.03973(5) 0.0316(3) Uani 1 d . .
Tl2 Tl -0.42331(7) 0.2500 0.04490(7) 0.0334(3) Uani 1 d S .
Cl1 Cl 0.1868(6) 0.2500 0.0437(6) 0.054(2) Uani 1 d S .
O1 O -0.4828(9) 0.0428(7) -0.1470(9) 0.032(3) Uiso 1 d . .
O2 O -0.5609(11) 0.1048(7) 0.0333(11) 0.046(3) Uani 1 d . .
N1 N -0.0553(11) 0.1064(8) 0.0514(10) 0.035(3) Uani 1 d . .
N2 N -0.1452(10) 0.0710(8) -0.0317(12) 0.041(3) Uani 1 d . .
N3 N -0.2522(12) 0.1043(7) -0.0380(13) 0.043(3) Uani 1 d . .
N4 N -0.2366(11) 0.1612(7) 0.0373(12) 0.036(3) Uani 1 d . .
C1 C -0.1166(11) 0.1637(8) 0.0911(13) 0.027(3) Uani 1 d . .
C2 C 0.2515(14) 0.0792(9) 0.2147(14) 0.038(4) Uani 1 d . .
C3 C 0.3378(14) 0.1312(12) 0.2763(16) 0.054(5) Uani 1 d . .
H3 H 0.3641(14) 0.1719(12) 0.2398(16) 0.064 Uiso 1 calc R .
C4 C 0.3838(18) 0.1239(15) 0.3870(18) 0.066(6) Uani 1 d . .
H4 H 0.4430(18) 0.1585(15) 0.4263(18) 0.079 Uiso 1 calc R .
C5 C 0.3432(23) 0.0649(16) 0.4429(16) 0.075(7) Uani 1 d . .
H5 H 0.3742(23) 0.0603(16) 0.5200(16) 0.090 Uiso 1 calc R .
C6 C 0.2569(19) 0.0129(13) 0.3849(19) 0.065(5) Uani 1 d . .
H6 H 0.2298(19) -0.0271(13) 0.4222(19) 0.078 Uiso 1 calc R .
C7 C 0.2114(14) 0.0207(11) 0.2713(13) 0.043(4) Uani 1 d . .
H7 H 0.1526(14) -0.0141(11) 0.2318(13) 0.052 Uiso 1 calc R .
C8 C 0.1260(12) 0.0860(9) -0.1364(15) 0.038(4) Uani 1 d . .
C9 C 0.1706(16) 0.0290(12) -0.1914(15) 0.052(5) Uani 1 d . .
H9 H 0.2256(16) -0.0067(12) -0.1496(15) 0.062 Uiso 1 calc R .
C10 C 0.1371(21) 0.0226(13) -0.3062(20) 0.066(6) Uani 1 d . .
H10 H 0.1665(21) -0.0178(13) -0.3411(20) 0.079 Uiso 1 calc R .
C11 C 0.0586(23) 0.0777(14) -0.3686(19) 0.071(7) Uani 1 d . .
H11 H 0.0377(23) 0.0754(14) -0.4461(19) 0.086 Uiso 1 calc R .
C12 C 0.0110(24) 0.1361(14) -0.3162(18) 0.079(7) Uani 1 d . .
H12 H -0.0411(24) 0.1729(14) -0.3586(18) 0.094 Uiso 1 calc R .
C13 C 0.0412(18) 0.1396(13) -0.2010(17) 0.062(5) Uani 1 d . .
H13 H 0.0059(18) 0.1771(13) -0.1659(17) 0.074 Uiso 1 calc R .
C14 C -0.5042(21) 0.2500 -0.1270(17) 0.030(5) Uani 1 d S .
C15 C -0.4285(22) 0.2500 -0.2072(18) 0.044(6) Uani 1 d S .
H15 H -0.3414(22) 0.2500 -0.1812(18) 0.053 Uiso 1 calc SR .
C16 C -0.4822(21) 0.2500 -0.3189(24) 0.061(8) Uani 1 d S .
H16 H -0.4310(21) 0.2500 -0.3676(24) 0.073 Uiso 1 calc SR .
C17 C -0.6081(28) 0.2500 -0.3612(22) 0.064(8) Uani 1 d S .
H17 H -0.6424(28) 0.2500 -0.4381(22) 0.077 Uiso 1 calc SR .
C18 C -0.6860(25) 0.2500 -0.2903(22) 0.054(7) Uani 1 d S .
H18 H -0.7727(25) 0.2500 -0.3191(22) 0.065 Uiso 1 calc SR .
C19 C -0.6327(19) 0.2500 -0.1740(22) 0.039(5) Uani 1 d S .
H19 H -0.6858(19) 0.2500 -0.1270(22) 0.046 Uiso 1 calc SR .
C20 C -0.3697(18) 0.2500 0.2202(19) 0.036(5) Uani 1 d S .
C21 C -0.3435(21) 0.1819(10) 0.2800(18) 0.062(5) Uani 1 d . .
H21 H -0.3565(21) 0.1353(10) 0.2428(18) 0.075 Uiso 1 calc R .
C22 C -0.2982(22) 0.1841(18) 0.3946(21) 0.088(8) Uani 1 d . .
H22 H -0.2840(22) 0.1379(18) 0.4329(21) 0.105 Uiso 1 calc R .
C23 C -0.2728(26) 0.2500 0.4552(31) 0.091(14) Uani 1 d S .
H23 H -0.2405(26) 0.2500 0.5324(31) 0.110 Uiso 1 calc SR .
C24 C -0.0564(12) 0.2106(8) 0.1884(12) 0.027(3) Uani 1 d . .
C25 C 0.0065(13) 0.1717(10) 0.2831(15) 0.042(4) Uani 1 d . .
H25 H 0.0071(13) 0.1187(10) 0.2820(15) 0.050 Uiso 1 calc R .
C26 C 0.0694(14) 0.2097(10) 0.3808(15) 0.042(4) Uani 1 d . .
H26 H 0.1103(14) 0.1825(10) 0.4444(15) 0.050 Uiso 1 calc R .
C27 C -0.5111(21) 0.0542(12) -0.2265(38) 0.137(17) Uani 1 d . .
H27A H -0.5902(134) 0.0296(135) -0.2578(61) 0.206 Uiso 1 calc R .
H27B H -0.4503(132) 0.0359(147) -0.2632(55) 0.206 Uiso 1 calc R .
H27C H -0.5207(259) 0.1084(16) -0.2368(39) 0.206 Uiso 1 calc R .

loop_
_atom_type_symbol
_atom_type_description
_atom_type_scat_dispersion_real
_atom_type_scat_dispersion_imag
_atom_type_scat_source
C C 0.0033 0.0016 'International Tables Vol C Tables 4.2.6.8 and 6.1.1.4'
H H 0.0000 0.0000 'International Tables Vol C Tables 4.2.6.8 and 6.1.1.4'
N N 0.0061 0.0033 'International Tables Vol C Tables 4.2.6.8 and 6.1.1.4'
Tl Tl -2.8358 9.6688 'International Tables Vol C Tables 4.2.6.8 and 6.1.1.4'
O O 0.0106 0.0060 'International Tables Vol C Tables 4.2.6.8 and 6.1.1.4'
Cl Cl 0.1484 0.1585 'International Tables Vol C Tables 4.2.6.8 and 6.1.1.4'

loop_
_geom_angle_atom_site_label_1
_geom_angle_atom_site_label_2
_geom_angle_atom_site_label_3
_geom_angle
_geom_angle_site_symmetry_1
_geom_angle_site_symmetry_3
_geom_angle_publ_flag
C8 Tl1 C2 168.0(6) . . ?
C8 Tl1 N1 94.2(5) . . ?
C2 Tl1 N1 94.9(5) . . ?
C8 Tl1 Cl1 93.7(5) . . ?
C2 Tl1 Cl1 94.6(5) . . ?
N1 Tl1 Cl1 86.7(3) . . ?
C14 Tl2 C20 171.4(8) . . ?
C14 Tl2 N4 95.4(6) . . ?
C20 Tl2 N4 91.5(5) . . ?
C14 Tl2 N4 95.4(6) . 4_565 ?
C20 Tl2 N4 91.5(5) . 4_565 ?
N4 Tl2 N4 73.4(6) . 4_565 ?
Tl1 Cl1 Tl1 174.8(3) . 4_565 ?
C1 N1 N2 105.8(11) . . ?
C1 N1 Tl1 132.4(9) . . ?
N2 N1 Tl1 116.0(9) . . ?
N3 N2 N1 107.9(13) . . ?
N2 N3 N4 109.9(13) . . ?
C1 N4 N3 107.8(12) . . ?
C1 N4 Tl2 131.4(10) . . ?
N3 N4 Tl2 120.6(9) . . ?
N4 C1 N1 108.6(13) . . ?
N4 C1 C24 127.8(13) . . ?
N1 C1 C24 123.1(11) . . ?
C7 C2 C3 118.1(17) . . ?
C7 C2 Tl1 120.1(11) . . ?
C3 C2 Tl1 121.7(14) . . ?
C4 C3 C2 121.4(20) . . ?
C3 C4 C5 120.0(19) . . ?
C6 C5 C4 120.2(18) . . ?
C7 C6 C5 119.2(21) . . ?
C6 C7 C2 121.1(17) . . ?
C9 C8 C13 118.0(18) . . ?
C9 C8 Tl1 121.4(13) . . ?
C13 C8 Tl1 120.5(14) . . ?
C8 C9 C10 122.7(20) . . ?
C9 C10 C11 118.5(21) . . ?
C12 C11 C10 120.6(21) . . ?
C13 C12 C11 119.9(23) . . ?
C12 C13 C8 120.1(23) . . ?
C19 C14 C15 114.8(20) . . ?
C19 C14 Tl2 123.2(16) . . ?
C15 C14 Tl2 122.0(16) . . ?
C16 C15 C14 121.5(21) . . ?
C17 C16 C15 121.7(25) . . ?
C16 C17 C18 120.1(25) . . ?
C17 C18 C19 119.3(23) . . ?
C14 C19 C18 122.6(21) . . ?
C21 C20 C21 117.7(24) 4_565 . ?
C21 C20 Tl2 120.9(12) 4_565 . ?
C21 C20 Tl2 120.9(12) . . ?
C22 C21 C20 119.5(21) . . ?
C23 C22 C21 123.9(27) . . ?
C22 C23 C22 115.4(33) . 4_565 ?
C25 C24 C24 119.6(10) . 4_565 ?
C25 C24 C1 116.3(13) . . ?
C24 C24 C1 124.0(8) 4_565 . ?
C24 C25 C26 122.0(15) . . ?
C25 C26 C26 118.4(10) . 4_565 ?

loop_
_geom_bond_atom_site_label_1
_geom_bond_atom_site_label_2
_geom_bond_distance
_geom_bond_site_symmetry_2
_geom_bond_publ_flag
Tl1 C8 2.11(2) . ?
Tl1 C2 2.12(2) . ?
Tl1 N1 2.598(12) . ?
Tl1 Cl1 2.7767(10) . ?
Tl2 C14 2.08(2) . ?
Tl2 C20 2.10(2) . ?
Tl2 N4 2.605(12) . ?
Tl2 N4 2.605(12) 4_565 ?
Cl1 Tl1 2.7767(10) 4_565 ?
O1 C27 0.97(4) . ?
N1 C1 1.37(2) . ?
N1 N2 1.38(2) . ?
N2 N3 1.30(2) . ?
N3 N4 1.35(2) . ?
N4 C1 1.32(2) . ?
C1 C24 1.47(2) . ?
C2 C7 1.38(2) . ?
C2 C3 1.39(2) . ?
C3 C4 1.34(3) . ?
C4 C5 1.38(3) . ?
C5 C6 1.38(3) . ?
C6 C7 1.37(3) . ?
C8 C9 1.37(2) . ?
C8 C13 1.42(3) . ?
C9 C10 1.38(3) . ?
C10 C11 1.39(3) . ?
C11 C12 1.39(4) . ?
C12 C13 1.38(3) . ?
C14 C19 1.39(3) . ?
C14 C15 1.46(3) . ?
C15 C16 1.36(4) . ?
C16 C17 1.35(4) . ?
C17 C18 1.38(4) . ?
C18 C19 1.41(4) . ?
C20 C21 1.40(2) 4_565 ?
C20 C21 1.40(2) . ?
C21 C22 1.38(3) . ?
C22 C23 1.37(3) . ?
C23 C22 1.37(3) 4_565 ?
C24 C25 1.38(2) . ?
C24 C24 1.38(3) 4_565 ?
C25 C26 1.40(2) . ?
C26 C26 1.41(3) 4_565 ?
